data_7029977
loop_
_publ_author_name
'Sun, Jian-Ke'
'Wang, Peng'
'Chen, Cheng'
'Zhou, Xue-Jun'
'Wu, Li-Ming'
'Zhang, Yong-Fan'
'Zhang, Jie'

_publ_section_title
;
 Charge-distribution-related regioisomerism of photoresponsive
 metal-organic polymeric chains.
;
_journal_issue 43
_journal_name_full 'Dalton transactions (Cambridge, England : 2003)'
_journal_page_first 13441
_journal_page_last 13446
_journal_paper_doi 10.1039/c2dt31552a
_journal_volume 41
_journal_year 2012
_chemical_formula_moiety 'C26 H28 Br2 Cd N2 O8'
_chemical_formula_sum 'C26 H28 Br2 Cd N2 O8'
_chemical_formula_weight 768.72
_chemical_name_systematic
;
?
;
_space_group_IT_number 14
_symmetry_cell_setting monoclinic
_symmetry_space_group_name_Hall '-P 2yn'
_symmetry_space_group_name_H-M 'P 1 21/n 1'
_atom_sites_solution_hydrogens geom
_atom_sites_solution_primary direct
_atom_sites_solution_secondary difmap
_audit_creation_method SHELXL-97
_cell_angle_alpha 90.00
_cell_angle_beta 113.300(7)
_cell_angle_gamma 90.00
_cell_formula_units_Z 4
_cell_length_a 16.368(2)
_cell_length_b 9.5792(11)
_cell_length_c 19.184(3)
_cell_measurement_reflns_used 2630
_cell_measurement_temperature 293(2)
_cell_measurement_theta_max 27.4333
_cell_measurement_theta_min 2.0999
_cell_volume 2762.6(6)
_computing_cell_refinement 'CrystalClear (Rigaku Inc., 2007)'
_computing_data_collection 'CrystalClear (Rigaku Inc., 2007)'
_computing_data_reduction 'CrystalClear (Rigaku Inc., 2007)'
_computing_molecular_graphics 'DIAMOND. Version 3.0. Crystal Impact'
_computing_publication_material SHELXTL
_computing_structure_refinement 'SHELXL-97 (Sheldrick, 1997)'
_computing_structure_solution 'SHELXS-97 (Sheldrick, 1990)'
_diffrn_ambient_temperature 293(2)
_diffrn_measured_fraction_theta_full 0.996
_diffrn_measured_fraction_theta_max 0.996
_diffrn_measurement_device_type 'Rigaku SCXmini'
_diffrn_measurement_method CCD_Profile_fitting
_diffrn_radiation_monochromator graphite
_diffrn_radiation_source 'fine-focus sealed tube'
_diffrn_radiation_type MoK\a
_diffrn_radiation_wavelength 0.71073
_diffrn_reflns_av_R_equivalents 0.0465
_diffrn_reflns_av_sigmaI/netI 0.0451
_diffrn_reflns_limit_h_max 17
_diffrn_reflns_limit_h_min -21
_diffrn_reflns_limit_k_max 12
_diffrn_reflns_limit_k_min -12
_diffrn_reflns_limit_l_max 24
_diffrn_reflns_limit_l_min -23
_diffrn_reflns_number 21087
_diffrn_reflns_theta_full 27.49
_diffrn_reflns_theta_max 27.49
_diffrn_reflns_theta_min 2.31
_diffrn_standards_decay_% <1.0
_exptl_absorpt_coefficient_mu 3.735
_exptl_absorpt_correction_T_max 1.0000
_exptl_absorpt_correction_T_min 0.4917
_exptl_absorpt_correction_type multi-scan
_exptl_absorpt_process_details 'CrystalClear (Rigaku Inc., 2007)'
_exptl_crystal_colour colorless
_exptl_crystal_density_diffrn 1.848
_exptl_crystal_density_method 'not measured'
_exptl_crystal_description block
_exptl_crystal_F_000 1520
_exptl_crystal_size_max 0.2
_exptl_crystal_size_mid 0.1
_exptl_crystal_size_min 0.06
_refine_diff_density_max 0.788
_refine_diff_density_min -1.000
_refine_diff_density_rms 0.111
_refine_ls_extinction_method none
_refine_ls_goodness_of_fit_ref 1.012
_refine_ls_hydrogen_treatment constr
_refine_ls_matrix_type full
_refine_ls_number_parameters 371
_refine_ls_number_reflns 6325
_refine_ls_number_restraints 24
_refine_ls_restrained_S_all 1.018
_refine_ls_R_factor_all 0.0593
_refine_ls_R_factor_gt 0.0441
_refine_ls_shift/su_max 0.006
_refine_ls_shift/su_mean 0.000
_refine_ls_structure_factor_coef Fsqd
_refine_ls_weighting_details 'calc w=1/[\s^2^(Fo^2^)+(0.0600P)^2^+1.5000P] where P=(Fo^2^+2Fc^2^)/3'
_refine_ls_weighting_scheme calc
_refine_ls_wR_factor_gt 0.1116
_refine_ls_wR_factor_ref 0.1217
_reflns_number_gt 5089
_reflns_number_total 6325
_reflns_threshold_expression >2sigma(I)
_cod_data_source_file c2dt31552a.txt
_cod_data_source_block 2
_cod_depositor_comments
;
The following automatic conversions were performed:

'_exptl_absorpt_correction_type' value 'Multi-scan' changed to
'multi-scan' according to
/usr/data/users/saulius/automatic-downloads/retrospective/RSC/lib/dictionaries/cif_core.dic
dictionary named 'cif_core.dic' version 2.4.2 from 2011-04-26.

Automatic conversion script
Id: cif_fix_values 2281 2013-09-26 08:29:07Z andrius 
;
_cod_original_sg_symbol_H-M P2(1)/n
_cod_database_code 7029977

loop_
_symmetry_equiv_pos_as_xyz
'x, y, z'
'-x+1/2, y+1/2, -z+1/2'
'-x, -y, -z'
'x-1/2, -y-1/2, z-1/2'

loop_
_atom_site_label
_atom_site_type_symbol
_atom_site_fract_x
_atom_site_fract_y
_atom_site_fract_z
_atom_site_U_iso_or_equiv
_atom_site_adp_type
_atom_site_occupancy
_atom_site_symmetry_multiplicity
_atom_site_calc_flag
_atom_site_refinement_flags
Cd1 Cd 0.308946(16) 0.27439(3) 0.531080(16) 0.03676(11) Uani 1 1 d .
Br1 Br 0.23244(3) 0.10478(5) 0.59600(3) 0.05339(14) Uani 1 1 d .
Br2 Br 0.38786(3) 0.10953(5) 0.46940(2) 0.04474(13) Uani 1 1 d .
O1 O 0.19981(18) 0.4447(4) 0.4923(2) 0.0583(9) Uani 1 1 d .
O2 O 0.1663(2) 0.2712(4) 0.4105(2) 0.0655(10) Uani 1 1 d .
O3 O -1.0709(2) 0.1730(4) 0.14886(19) 0.0564(8) Uani 1 1 d .
O4 O -1.07985(18) 0.0410(3) 0.05261(17) 0.0504(8) Uani 1 1 d .
N1 N -0.28447(18) 0.4830(3) 0.28868(18) 0.0338(7) Uani 1 1 d .
N2 N -0.60987(18) 0.0051(3) 0.28756(17) 0.0314(6) Uani 1 1 d .
C1 C 0.1456(3) 0.3808(5) 0.4352(3) 0.0439(10) Uani 1 1 d .
C2 C 0.0524(2) 0.4370(4) 0.3958(2) 0.0377(8) Uani 1 1 d .
C3 C 0.0244(2) 0.5519(4) 0.4253(2) 0.0409(9) Uani 1 1 d .
H3 H 0.0641 0.5972 0.4682 0.049 Uiso 1 1 calc R
C4 C -0.0072(2) 0.3731(4) 0.3307(2) 0.0423(9) Uani 1 1 d .
H4 H 0.0114 0.2971 0.3105 0.051 Uiso 1 1 calc R
C5 C -0.0629(2) 0.5987(4) 0.3905(2) 0.0386(9) Uani 1 1 d .
H5 H -0.0817 0.6744 0.4106 0.046 Uiso 1 1 calc R
C6 C -0.0933(3) 0.4201(4) 0.2955(2) 0.0419(9) Uani 1 1 d .
H6 H -0.1323 0.3767 0.2516 0.050 Uiso 1 1 calc R
C7 C -0.1219(2) 0.5330(4) 0.3260(2) 0.0333(8) Uani 1 1 d .
C8 C -0.2166(2) 0.5866(4) 0.2866(3) 0.0417(9) Uani 1 1 d .
H8A H -0.2228 0.6723 0.3110 0.050 Uiso 1 1 calc R
H8B H -0.2280 0.6082 0.2342 0.050 Uiso 1 1 calc R
C9 C -0.2701(3) 0.4049(5) 0.3497(2) 0.0438(10) Uani 1 1 d .
H9 H -0.2169 0.4144 0.3919 0.053 Uiso 1 1 calc R
C10 C -0.3621(2) 0.4750(4) 0.2276(2) 0.0378(8) Uani 1 1 d .
H10 H -0.3720 0.5319 0.1858 0.045 Uiso 1 1 calc R
C11 C -0.3323(2) 0.3105(5) 0.3517(2) 0.0431(9) Uani 1 1 d .
H11 H -0.3207 0.2560 0.3947 0.052 Uiso 1 1 calc R
C12 C -0.4264(2) 0.3835(4) 0.2271(2) 0.0379(9) Uani 1 1 d .
H12 H -0.4800 0.3791 0.1849 0.045 Uiso 1 1 calc R
C13 C -0.4129(2) 0.2967(4) 0.2889(2) 0.0328(8) Uani 1 1 d .
C14 C -0.4817(2) 0.1940(4) 0.2888(2) 0.0327(8) Uani 1 1 d .
C15 C -0.4617(2) 0.0882(4) 0.3425(2) 0.0413(9) Uani 1 1 d .
H15 H -0.4041 0.0794 0.3793 0.050 Uiso 1 1 calc R
C16 C -0.5678(2) 0.2001(4) 0.2333(2) 0.0361(8) Uani 1 1 d .
H16 H -0.5831 0.2675 0.1953 0.043 Uiso 1 1 calc R
C17 C -0.5268(2) -0.0034(4) 0.3415(2) 0.0387(9) Uani 1 1 d .
H17 H -0.5133 -0.0722 0.3785 0.046 Uiso 1 1 calc R
C18 C -0.6301(2) 0.1052(4) 0.2350(2) 0.0380(9) Uani 1 1 d .
H18 H -0.6880 0.1110 0.1986 0.046 Uiso 1 1 calc R
C19 C -0.6764(2) -0.1014(4) 0.2895(3) 0.0405(9) Uani 1 1 d .
H19A H -0.6659 -0.1883 0.2685 0.049 Uiso 1 1 calc R
H19B H -0.6672 -0.1185 0.3419 0.049 Uiso 1 1 calc R
C20 C -0.7712(2) -0.0580(4) 0.2462(2) 0.0342(8) Uani 1 1 d .
C21 C -0.8158(2) -0.0957(4) 0.1708(2) 0.0402(9) Uani 1 1 d .
H21 H -0.7875 -0.1515 0.1475 0.048 Uiso 1 1 calc R
C22 C -0.8156(2) 0.0200(4) 0.2816(2) 0.0363(8) Uani 1 1 d .
H22 H -0.7869 0.0435 0.3326 0.044 Uiso 1 1 calc R
C23 C -0.9027(2) -0.0508(4) 0.1296(2) 0.0403(9) Uani 1 1 d .
H23 H -0.9316 -0.0744 0.0787 0.048 Uiso 1 1 calc R
C24 C -0.9026(2) 0.0626(4) 0.2407(2) 0.0362(8) Uani 1 1 d .
H24 H -0.9320 0.1143 0.2648 0.043 Uiso 1 1 calc R
C25 C -0.9462(2) 0.0292(4) 0.1649(2) 0.0329(8) Uani 1 1 d .
C26 C -1.0388(2) 0.0847(4) 0.1194(2) 0.0406(9) Uani 1 1 d .
O1W O -0.0936(9) 0.1821(11) 0.4282(6) 0.128(5) Uani 0.690(19) 1 d PU
O2W O -0.4064(3) 0.2704(4) 0.5123(3) 0.1067(19) Uani 1 1 d .
H2A H -0.4547 0.2327 0.5023 0.160 Uiso 1 1 d R
H2B H -0.4055 0.3479 0.4944 0.160 Uiso 1 1 d R
O3W O -0.2276(3) 0.2802(5) 0.5587(3) 0.1058(17) Uani 1 1 d .
H3A H -0.2743 0.2930 0.5641 0.159 Uiso 1 1 d R
H3B H -0.2296 0.2140 0.5310 0.159 Uiso 1 1 d R
O4W O -0.1087(6) 0.0760(12) 0.5715(5) 0.094(3) Uani 0.690(19) 1 d PU
O1WB O -0.026(2) 0.116(3) 0.4538(14) 0.137(10) Uani 0.310(19) 1 d PU
O4WB O -0.089(2) 0.002(4) 0.5792(16) 0.138(10) Uani 0.310(19) 1 d PU

loop_
_atom_site_aniso_label
_atom_site_aniso_U_11
_atom_site_aniso_U_22
_atom_site_aniso_U_33
_atom_site_aniso_U_23
_atom_site_aniso_U_13
_atom_site_aniso_U_12
Cd1 0.02675(16) 0.04233(18) 0.03786(18) -0.00332(12) 0.00921(12) 0.00078(10)
Br1 0.0463(3) 0.0651(3) 0.0504(3) 0.0000(2) 0.0209(2) -0.0120(2)
Br2 0.0417(2) 0.0489(3) 0.0406(2) -0.00136(18) 0.01312(17) 0.01270(17)
O1 0.0285(14) 0.065(2) 0.064(2) 0.0010(18) -0.0005(13) 0.0025(14)
O2 0.0430(18) 0.085(3) 0.062(2) -0.0033(19) 0.0135(15) 0.0242(17)
O3 0.0484(18) 0.063(2) 0.055(2) 0.0068(17) 0.0180(14) 0.0237(16)
O4 0.0343(14) 0.0586(19) 0.0470(18) 0.0072(15) 0.0039(12) 0.0045(13)
N1 0.0246(14) 0.0403(16) 0.0361(17) -0.0007(14) 0.0117(12) 0.0007(12)
N2 0.0238(14) 0.0347(15) 0.0325(16) 0.0009(13) 0.0077(11) 0.0039(12)
C1 0.0299(19) 0.057(3) 0.046(2) 0.012(2) 0.0160(17) 0.0075(18)
C2 0.0251(17) 0.049(2) 0.038(2) 0.0063(18) 0.0112(14) 0.0018(16)
C3 0.0307(18) 0.048(2) 0.040(2) -0.0018(18) 0.0094(15) -0.0019(16)
C4 0.036(2) 0.046(2) 0.045(2) -0.0036(18) 0.0158(17) 0.0078(17)
C5 0.0342(19) 0.039(2) 0.044(2) -0.0050(17) 0.0160(16) -0.0016(15)
C6 0.0324(19) 0.047(2) 0.041(2) -0.0087(18) 0.0090(16) -0.0025(17)
C7 0.0222(16) 0.040(2) 0.0348(19) 0.0027(16) 0.0076(13) -0.0002(14)
C8 0.0284(18) 0.037(2) 0.058(3) 0.0062(19) 0.0148(17) -0.0013(15)
C9 0.0302(19) 0.062(3) 0.033(2) -0.0001(19) 0.0062(15) -0.0061(17)
C10 0.0275(17) 0.044(2) 0.038(2) 0.0036(17) 0.0085(14) 0.0060(16)
C11 0.0320(19) 0.061(3) 0.033(2) 0.0044(19) 0.0086(15) -0.0040(18)
C12 0.0215(17) 0.049(2) 0.037(2) 0.0017(17) 0.0048(14) 0.0045(15)
C13 0.0237(16) 0.041(2) 0.0331(19) -0.0024(15) 0.0111(13) 0.0032(14)
C14 0.0244(17) 0.0379(19) 0.0336(19) -0.0041(16) 0.0092(14) 0.0044(14)
C15 0.0240(17) 0.054(2) 0.039(2) 0.0070(19) 0.0050(15) 0.0045(16)
C16 0.0260(17) 0.0372(19) 0.039(2) 0.0016(16) 0.0067(15) 0.0012(14)
C17 0.0284(18) 0.045(2) 0.037(2) 0.0118(18) 0.0077(15) 0.0058(16)
C18 0.0249(17) 0.040(2) 0.041(2) 0.0032(16) 0.0044(15) 0.0041(14)
C19 0.0332(19) 0.0298(19) 0.051(3) 0.0032(16) 0.0093(17) -0.0002(14)
C20 0.0285(17) 0.0296(17) 0.042(2) 0.0011(16) 0.0118(15) -0.0042(14)
C21 0.034(2) 0.047(2) 0.042(2) -0.0048(18) 0.0167(16) 0.0022(16)
C22 0.0348(18) 0.0358(19) 0.034(2) -0.0052(16) 0.0097(14) -0.0054(15)
C23 0.0332(19) 0.051(2) 0.033(2) -0.0028(18) 0.0093(15) -0.0021(17)
C24 0.0350(19) 0.0322(18) 0.043(2) -0.0006(17) 0.0168(16) 0.0001(15)
C25 0.0279(17) 0.0287(17) 0.042(2) 0.0026(15) 0.0135(14) -0.0021(13)
C26 0.0301(19) 0.044(2) 0.045(2) 0.0135(19) 0.0117(16) 0.0024(16)
O1W 0.172(9) 0.107(6) 0.115(6) -0.007(5) 0.068(6) -0.045(6)
O2W 0.065(3) 0.058(2) 0.175(6) 0.003(3) 0.024(3) -0.003(2)
O3W 0.080(3) 0.113(4) 0.104(4) 0.006(3) 0.016(3) -0.025(3)
O4W 0.080(4) 0.109(6) 0.080(5) -0.039(4) 0.019(3) -0.023(4)
O1WB 0.140(13) 0.138(13) 0.134(12) 0.004(8) 0.054(9) -0.020(9)
O4WB 0.142(12) 0.139(13) 0.123(12) 0.001(9) 0.041(8) -0.044(9)

loop_
_atom_type_symbol
_atom_type_description
_atom_type_scat_dispersion_real
_atom_type_scat_dispersion_imag
_atom_type_scat_source
C C 0.0033 0.0016 'International Tables Vol C Tables 4.2.6.8 and 6.1.1.4'
H H 0.0000 0.0000 'International Tables Vol C Tables 4.2.6.8 and 6.1.1.4'
N N 0.0061 0.0033 'International Tables Vol C Tables 4.2.6.8 and 6.1.1.4'
O O 0.0106 0.0060 'International Tables Vol C Tables 4.2.6.8 and 6.1.1.4'
Cd Cd -0.8075 1.2024 'International Tables Vol C Tables 4.2.6.8 and 6.1.1.4'
Br Br -0.2901 2.4595 'International Tables Vol C Tables 4.2.6.8 and 6.1.1.4'

loop_
_geom_angle_atom_site_label_1
_geom_angle_atom_site_label_2
_geom_angle_atom_site_label_3
_geom_angle
_geom_angle_site_symmetry_1
_geom_angle_site_symmetry_3
O1 Cd1 O3 113.40(12) . 4_766
O1 Cd1 O4 88.45(11) . 4_766
O3 Cd1 O4 53.87(11) 4_766 4_766
O1 Cd1 O2 53.48(11) . .
O3 Cd1 O2 166.87(12) 4_766 .
O4 Cd1 O2 120.84(12) 4_766 .
O1 Cd1 Br2 137.79(9) . .
O3 Cd1 Br2 100.78(9) 4_766 .
O4 Cd1 Br2 92.60(8) 4_766 .
O2 Cd1 Br2 91.22(8) . .
O1 Cd1 Br1 97.77(9) . .
O3 Cd1 Br1 92.88(8) 4_766 .
O4 Cd1 Br1 145.26(8) 4_766 .
O2 Cd1 Br1 89.17(9) . .
Br2 Cd1 Br1 104.72(2) . .
O1 Cd1 C26 104.37(12) . 4_766
O3 Cd1 C26 26.84(12) 4_766 4_766
O4 Cd1 C26 27.26(12) 4_766 4_766
O2 Cd1 C26 147.61(13) . 4_766
Br2 Cd1 C26 94.95(8) . 4_766
Br1 Cd1 C26 119.60(10) . 4_766
C1 O1 Cd1 97.2(3) . .
C1 O2 Cd1 86.2(3) . .
C26 O3 Cd1 93.0(3) . 4_465
C26 O4 Cd1 89.6(2) . 4_465
C9 N1 C10 120.7(3) . .
C9 N1 C8 121.4(3) . .
C10 N1 C8 117.9(3) . .
C18 N2 C17 119.8(3) . .
C18 N2 C19 122.7(3) . .
C17 N2 C19 117.5(3) . .
O2 C1 O1 122.2(4) . .
O2 C1 C2 118.7(4) . .
O1 C1 C2 119.1(4) . .
C4 C2 C3 119.1(3) . .
C4 C2 C1 120.4(4) . .
C3 C2 C1 120.5(4) . .
C5 C3 C2 120.0(4) . .
C5 C3 H3 120.0 . .
C2 C3 H3 120.0 . .
C6 C4 C2 121.2(4) . .
C6 C4 H4 119.4 . .
C2 C4 H4 119.4 . .
C7 C5 C3 120.3(4) . .
C7 C5 H5 119.9 . .
C3 C5 H5 119.9 . .
C4 C6 C7 119.7(4) . .
C4 C6 H6 120.1 . .
C7 C6 H6 120.1 . .
C5 C7 C6 119.7(3) . .
C5 C7 C8 120.3(4) . .
C6 C7 C8 119.9(3) . .
N1 C8 C7 112.5(3) . .
N1 C8 H8A 109.1 . .
C7 C8 H8A 109.1 . .
N1 C8 H8B 109.1 . .
C7 C8 H8B 109.1 . .
H8A C8 H8B 107.8 . .
N1 C9 C11 121.4(4) . .
N1 C9 H9 119.3 . .
C11 C9 H9 119.3 . .
N1 C10 C12 120.1(4) . .
N1 C10 H10 119.9 . .
C12 C10 H10 119.9 . .
C9 C11 C13 119.7(4) . .
C9 C11 H11 120.1 . .
C13 C11 H11 120.1 . .
C10 C12 C13 121.0(3) . .
C10 C12 H12 119.5 . .
C13 C12 H12 119.5 . .
C12 C13 C11 117.0(3) . .
C12 C13 C14 121.8(3) . .
C11 C13 C14 121.2(4) . .
C15 C14 C16 117.9(3) . .
C15 C14 C13 121.5(3) . .
C16 C14 C13 120.5(4) . .
C17 C15 C14 120.0(3) . .
C17 C15 H15 120.0 . .
C14 C15 H15 120.0 . .
C18 C16 C14 119.3(4) . .
C18 C16 H16 120.3 . .
C14 C16 H16 120.3 . .
N2 C17 C15 121.0(4) . .
N2 C17 H17 119.5 . .
C15 C17 H17 119.5 . .
N2 C18 C16 121.8(3) . .
N2 C18 H18 119.1 . .
C16 C18 H18 119.1 . .
C20 C19 N2 113.6(3) . .
C20 C19 H19A 108.9 . .
N2 C19 H19A 108.9 . .
C20 C19 H19B 108.9 . .
N2 C19 H19B 108.9 . .
H19A C19 H19B 107.7 . .
C21 C20 C22 119.2(3) . .
C21 C20 C19 120.5(4) . .
C22 C20 C19 120.2(4) . .
C20 C21 C23 120.6(4) . .
C20 C21 H21 119.7 . .
C23 C21 H21 119.7 . .
C24 C22 C20 119.9(4) . .
C24 C22 H22 120.0 . .
C20 C22 H22 120.0 . .
C25 C23 C21 119.9(4) . .
C25 C23 H23 120.1 . .
C21 C23 H23 120.1 . .
C25 C24 C22 121.0(4) . .
C25 C24 H24 119.5 . .
C22 C24 H24 119.5 . .
C24 C25 C23 119.3(3) . .
C24 C25 C26 120.6(4) . .
C23 C25 C26 120.1(4) . .
O3 C26 O4 122.5(4) . .
O3 C26 C25 118.9(4) . .
O4 C26 C25 118.6(4) . .
O3 C26 Cd1 60.2(2) . 4_465
O4 C26 Cd1 63.1(2) . 4_465
C25 C26 Cd1 169.6(3) . 4_465
H2A O2W H2B 118.4 . .
H3A O3W H3B 113.3 . .

loop_
_geom_bond_atom_site_label_1
_geom_bond_atom_site_label_2
_geom_bond_distance
_geom_bond_site_symmetry_2
Cd1 O1 2.314(3) .
Cd1 O3 2.390(3) 4_766
Cd1 O4 2.453(3) 4_766
Cd1 O2 2.556(3) .
Cd1 Br2 2.6022(5) .
Cd1 Br1 2.6443(6) .
Cd1 C26 2.751(4) 4_766
O1 C1 1.262(6) .
O2 C1 1.253(5) .
O3 C26 1.244(5) .
O3 Cd1 2.390(3) 4_465
O4 C26 1.260(5) .
O4 Cd1 2.453(3) 4_465
N1 C9 1.330(5) .
N1 C10 1.347(4) .
N1 C8 1.501(5) .
N2 C18 1.334(5) .
N2 C17 1.347(4) .
N2 C19 1.503(5) .
C1 C2 1.509(5) .
C2 C4 1.386(6) .
C2 C3 1.395(6) .
C3 C5 1.391(5) .
C3 H3 0.9300 .
C4 C6 1.376(5) .
C4 H4 0.9300 .
C5 C7 1.383(5) .
C5 H5 0.9300 .
C6 C7 1.396(5) .
C6 H6 0.9300 .
C7 C8 1.520(5) .
C8 H8A 0.9700 .
C8 H8B 0.9700 .
C9 C11 1.373(6) .
C9 H9 0.9300 .
C10 C12 1.367(5) .
C10 H10 0.9300 .
C11 C13 1.398(5) .
C11 H11 0.9300 .
C12 C13 1.392(5) .
C12 H12 0.9300 .
C13 C14 1.493(5) .
C14 C15 1.390(6) .
C14 C16 1.392(5) .
C15 C17 1.374(6) .
C15 H15 0.9300 .
C16 C18 1.377(5) .
C16 H16 0.9300 .
C17 H17 0.9300 .
C18 H18 0.9300 .
C19 C20 1.500(5) .
C19 H19A 0.9700 .
C19 H19B 0.9700 .
C20 C21 1.385(6) .
C20 C22 1.392(5) .
C21 C23 1.395(5) .
C21 H21 0.9300 .
C22 C24 1.389(5) .
C22 H22 0.9300 .
C23 C25 1.390(5) .
C23 H23 0.9300 .
C24 C25 1.381(5) .
C24 H24 0.9300 .
C25 C26 1.514(5) .
C26 Cd1 2.751(4) 4_465
O1W O1WB 1.20(3) .
O2W H2A 0.8203 .
O2W H2B 0.8199 .
O3W H3A 0.8200 .
O3W H3B 0.8201 .
O4W O4WB 0.76(3) .
